data_2012300
loop_
_publ_author_name
'Puliti, Raffaella'
'Mattia, Carlo Andrea'

_publ_section_title
;
 3,6-Bis(dimethylamino)-10-propylacridinium iodide
;
_journal_issue 11
_journal_name_full 'Acta Crystallographica Section C'
_journal_page_first 1338
_journal_page_last 1340
_journal_paper_doi 10.1107/S0108270101013774
_journal_volume 57
_journal_year 2001
_chemical_formula_iupac 'C20 H26 N3 + , I -'
_chemical_formula_moiety 'C20 H26 N3 + , I -'
_chemical_formula_sum 'C20 H26 I N3'
_chemical_formula_weight 435.35
_chemical_name_systematic
;
3,6-Bis(dimethylamino)-10-propylacridinium iodide
;
_space_group_IT_number 14
_symmetry_cell_setting monoclinic
_symmetry_space_group_name_Hall '-P 2ybc'
_symmetry_space_group_name_H-M 'P 1 21/c 1'
_cell_angle_alpha 90
_cell_angle_beta 114.86(2)
_cell_angle_gamma 90
_cell_formula_units_Z 4
_cell_length_a 11.002(6)
_cell_length_b 17.208(3)
_cell_length_c 11.157(7)
_cell_measurement_reflns_used 25
_cell_measurement_temperature 293
_cell_measurement_theta_max 25
_cell_measurement_theta_min 20
_cell_volume 1916.5(17)
_computing_cell_refinement 'CAD-4 Software'
_computing_data_collection 'CAD-4 Software (Enraf-Nonius, 1989)'
_computing_data_reduction 'SDP (Enraf-Nonius, 1985)'
_computing_molecular_graphics 'ORTEP-3 (Farrugia, 1997)'
_computing_publication_material 'PARST (Nardelli, 1983, 1995)'
_computing_structure_refinement SDP
_computing_structure_solution 'SIR92 (Altomare et al., 1993)'
_diffrn_ambient_temperature 293
_diffrn_measured_fraction_theta_full 1.0
_diffrn_measured_fraction_theta_max 1.0
_diffrn_measurement_device_type 'Enraf-Nonius CAD-4'
_diffrn_measurement_method '\w/2\q scans as suggested by peak-shape analysis'
_diffrn_radiation_monochromator graphite
_diffrn_radiation_source monochromated
_diffrn_radiation_type 'Cu K\a'
_diffrn_radiation_wavelength 1.54180
_diffrn_reflns_av_R_equivalents .000
_diffrn_reflns_limit_h_max 12
_diffrn_reflns_limit_h_min -13
_diffrn_reflns_limit_k_max 21
_diffrn_reflns_limit_k_min 0
_diffrn_reflns_limit_l_max 13
_diffrn_reflns_limit_l_min 0
_diffrn_reflns_number 3933
_diffrn_reflns_theta_full 75.0
_diffrn_reflns_theta_max 74.9
_diffrn_standards_decay_% 3
_diffrn_standards_interval_time 300
_diffrn_standards_number 4
_exptl_absorpt_coefficient_mu 13.156
_exptl_absorpt_correction_T_max .999
_exptl_absorpt_correction_T_min .594
_exptl_absorpt_correction_type \y-scan
_exptl_absorpt_process_details '(North et al., 1968)'
_exptl_crystal_colour red
_exptl_crystal_density_diffrn 1.5088
_exptl_crystal_density_meas ?
_exptl_crystal_description 'rectangular prism'
_exptl_crystal_F_000 880.0
_exptl_crystal_size_max .33
_exptl_crystal_size_mid .20
_exptl_crystal_size_min .15
_refine_diff_density_max .79
_refine_diff_density_min -.83
_refine_ls_extinction_method none
_refine_ls_goodness_of_fit_ref .956
_refine_ls_hydrogen_treatment constr
_refine_ls_matrix_type full
_refine_ls_number_parameters 221
_refine_ls_number_reflns 3493
_refine_ls_R_factor_all .045
_refine_ls_R_factor_gt .041
_refine_ls_shift/su_max .003
_refine_ls_structure_factor_coef F
_refine_ls_weighting_details 'calc w = 1/[\s^2^(F~o~)+(0.012F~o~)^2^+1.3] (Killean & Lawrence, 1969)'
_refine_ls_weighting_scheme sigma
_refine_ls_wR_factor_ref .043
_reflns_number_gt 3493
_reflns_number_total 3933
_reflns_threshold_expression I>2.5\s(I)
_cod_data_source_file bm1459.cif
_cod_data_source_block I
_cod_depositor_comments
;
 Changing the _atom_site_occupancy data item value from '.' to '1'
 for all fully occupied atom sites.

 Antanas Vaitkus,
 2017-02-10

The following automatic conversions were performed:

'_exptl_crystal_density_meas' value 'not measured' was changed to '?'
- the value is perceived as not measured.

Automatic conversion script
Id: cif_fix_values 3008 2015-01-20 13:52:24Z robertas 
;
_cod_original_sg_symbol_H-M 'P 21/c'
_cod_database_code 2012300
_cod_database_fobs_code 2012300

loop_
_symmetry_equiv_pos_as_xyz
x,y,z
-x,-y,-z
-x,y+1/2,-z+1/2
x,-y+1/2,z+1/2

loop_
_atom_site_aniso_label
_atom_site_aniso_U_11
_atom_site_aniso_U_22
_atom_site_aniso_U_33
_atom_site_aniso_U_12
_atom_site_aniso_U_13
_atom_site_aniso_U_23
I .05897(14) .04630(13) .05540(14) -.00190(13) .00275(12) .00087(13)
C1 .053(2) .050(2) .057(2) .0118(18) .0152(16) .0076(19)
C2 .0474(19) .063(3) .050(2) .0093(19) .0132(16) .010(2)
C3 .0333(15) .064(2) .0461(18) .0070(17) .0127(13) .0053(18)
C4 .0342(16) .054(2) .0441(18) .0045(16) .0081(13) .0009(17)
C5 .0407(17) .046(2) .0442(18) -.0032(16) .0108(13) -.0048(16)
C6 .0349(15) .054(2) .0425(17) -.0039(16) .0116(12) -.0067(16)
C7 .0381(16) .054(2) .0513(19) -.0057(17) .0129(14) -.0130(18)
C8 .0412(16) .049(2) .0528(19) -.0028(16) .0163(14) -.0085(17)
C9 .0432(17) .046(2) .059(2) .0012(16) .0191(14) -.0003(18)
N10 .0317(12) .0452(16) .0422(14) .0012(13) .0077(11) -.0031(13)
C11 .0321(14) .052(2) .0430(17) .0048(15) .0130(12) .0036(16)
C12 .0338(15) .047(2) .0525(18) -.0018(15) .0156(13) -.0062(17)
C13 .0362(16) .050(2) .0495(18) .0020(16) .0134(13) .0005(17)
C14 .0288(14) .049(2) .0465(17) -.0007(14) .0118(12) -.0055(16)
N15 .0388(15) .067(2) .0407(16) .0066(16) .0009(13) .0031(16)
N16 .0575(18) .0545(19) .0412(16) -.0065(17) .0068(14) -.0060(15)
C17 .047(2) .083(3) .042(2) .008(2) .0036(17) .009(2)
C18 .054(2) .068(3) .053(2) .003(2) .002(2) -.006(2)
C19 .087(3) .058(3) .050(2) -.001(3) .004(2) -.002(2)
C20 .049(2) .069(3) .0383(19) -.006(2) .0036(16) -.006(2)
C21 .0457(19) .052(2) .0458(19) .0018(18) .0084(15) -.0059(18)
C22 .066(2) .061(3) .062(2) -.002(2) .0211(18) -.002(2)
C23 .121(4) .061(3) .079(3) -.012(3) .039(3) .001(3)

loop_
_atom_site_label
_atom_site_fract_x
_atom_site_fract_y
_atom_site_fract_z
_atom_site_U_iso_or_equiv
_atom_site_thermal_displace_type
_atom_site_calc_flag
_atom_site_occupancy
_atom_site_disorder_group
_atom_site_type_symbol
I -.21919(3) .05160(2) -.24322(3) .06081(9) Uani . 1 . I
C1 .3873(4) .1536(3) .6337(4) .0561(16) Uani . 1 . C
C2 .4626(4) .1907(3) .7477(4) .0561(14) Uani . 1 . C
C3 .4553(4) .2728(3) .7562(4) .0490(12) Uani . 1 . C
C4 .3699(4) .3146(3) .6442(4) .0469(13) Uani . 1 . C
C5 .0571(4) .3215(2) .1824(4) .0461(13) Uani . 1 . C
C6 -.0184(4) .2833(3) .0629(4) .0452(12) Uani . 1 . C
C7 -.0160(4) .2006(3) .0595(4) .0498(14) Uani . 1 . C
C8 .0607(4) .1603(3) .1685(4) .0489(14) Uani . 1 . C
C9 .2202(4) .1562(3) .4024(4) .0502(15) Uani . 1 . C
N10 .2058(3) .3165(2) .4158(3) .0424(10) Uani . 1 . N
C11 .2917(3) .2762(2) .5272(4) .0432(13) Uani . 1 . C
C12 .1392(4) .1973(2) .2910(4) .0452(12) Uani . 1 . C
C13 .2983(4) .1941(2) .5195(4) .0467(13) Uani . 1 . C
C14 .1336(3) .2800(2) .2960(4) .0427(12) Uani . 1 . C
N15 .5306(3) .3101(2) .8708(3) .0542(12) Uani . 1 . N
N16 -.0918(4) .3245(2) -.0476(3) .0558(13) Uani . 1 . N
C17 .6112(4) .2672(3) .9919(4) .0620(16) Uani . 1 . C
C18 .5306(5) .3943(3) .8792(5) .0652(17) Uani . 1 . C
C19 -.0888(6) .4087(3) -.0472(5) .074(2) Uani . 1 . C
C20 -.1690(4) .2878(3) -.1767(4) .0574(14) Uani . 1 . C
C21 .1916(4) .4026(3) .4260(4) .0516(15) Uani . 1 . C
C22 .2935(5) .4477(3) .3930(5) .0650(17) Uani . 1 . C
C23 .2887(7) .5333(3) .4171(6) .088(2) Uani . 1 . C
H1 .39458 .09582 .62950 .0561 Uiso calc 1 . H
H2 .52355 .16021 .82631 .0561 Uiso calc 1 . H
H4 .36529 .37252 .64858 .0469 Uiso calc 1 . H
H5 .05586 .37956 .18583 .0461 Uiso calc 1 . H
H7 -.07142 .17236 -.02420 .0498 Uiso calc 1 . H
H8 .06268 .10237 .16335 .0489 Uiso calc 1 . H
H9 .22273 .09821 .39869 .0502 Uiso calc 1 . H
H17A .68193 .23518 .97749 .0620 Uiso calc 1 . H
H17B .55068 .23113 1.01504 .0620 Uiso calc 1 . H
H17C .65709 .30550 1.06735 .0620 Uiso calc 1 . H
H18A .56565 .41734 .81556 .0652 Uiso calc 1 . H
H18B .43532 .41347 .85455 .0652 Uiso calc 1 . H
H18C .59071 .41120 .97325 .0652 Uiso calc 1 . H
H19A -.15638 .42906 -.13617 .0735 Uiso calc 1 . H
H19B .00486 .42727 -.03100 .0735 Uiso calc 1 . H
H19C -.11284 .42910 .02600 .0735 Uiso calc 1 . H
H20A -.10773 .27792 -.22289 .0575 Uiso calc 1 . H
H20B -.24536 .32362 -.23352 .0575 Uiso calc 1 . H
H20C -.20745 .23625 -.16325 .0575 Uiso calc 1 . H
H21A .20580 .41587 .52007 .0516 Uiso calc 1 . H
H21B .09742 .41876 .36172 .0516 Uiso calc 1 . H
H22A .27299 .43905 .29597 .0650 Uiso calc 1 . H
H22B .38721 .42747 .45068 .0650 Uiso calc 1 . H
H23A .35782 .56130 .39406 .0883 Uiso calc 1 . H
H23B .19546 .55409 .35937 .0883 Uiso calc 1 . H
H23C .30968 .54251 .51408 .0883 Uiso calc 1 . H

loop_
_atom_type_symbol
_atom_type_description
_atom_type_scat_dispersion_real
_atom_type_scat_dispersion_imag
_atom_type_scat_source
'I ' 'Iodine      ' -.3257 6.8362 'Int. Tab. C, 4.2.6.8, 6.1.1.4'
'C ' 'Carbon      ' .0181 .0091 'Int. Tab. C, 4.2.6.8, 6.1.1.4'
'N ' 'Nitrogen    ' .0311 .0180 'Int. Tab. C, 4.2.6.8, 6.1.1.4'
'H ' 'Hydrogen    ' .0000 .0000 'Int. Tab. C, 4.2.6.8, 6.1.1.4'

loop_
_geom_angle_atom_site_label_1
_geom_angle_atom_site_label_2
_geom_angle_atom_site_label_3
_geom_angle
_geom_angle_publ_flag
C2 C1 C13 122.1(4) no
C2 C1 H1 119.0 no
C13 C1 H1 119.0 no
C1 C2 C3 120.2(4) no
C1 C2 H2 119.9 no
C3 C2 H2 119.9 no
C2 C3 C4 119.0(4) no
C2 C3 N15 120.3(4) no
C4 C3 N15 120.7(4) no
C3 C4 C11 120.6(4) no
C3 C4 H4 119.7 no
C11 C4 H4 119.7 no
C6 C5 C14 121.1(4) no
C6 C5 H5 119.5 no
C14 C5 H5 119.5 no
C5 C6 C7 118.9(4) no
C5 C6 N16 120.5(3) no
C7 C6 N16 120.6(4) no
C6 C7 C8 120.1(4) no
C6 C7 H7 119.9 no
C8 C7 H7 119.9 no
C7 C8 C12 122.4(4) no
C7 C8 H8 118.8 no
C12 C8 H8 118.8 no
C12 C9 C13 121.2(4) no
C12 C9 H9 119.4 no
C13 C9 H9 119.4 no
C11 N10 C14 122.3(3) yes
C11 N10 C21 118.7(3) yes
C14 N10 C21 119.1(3) yes
C4 C11 N10 121.4(3) no
C4 C11 C13 120.2(4) no
N10 C11 C13 118.4(4) yes
C8 C12 C9 122.5(4) no
C8 C12 C14 117.7(4) no
C9 C12 C14 119.8(4) no
C1 C13 C9 122.3(4) no
C1 C13 C11 117.9(4) no
C9 C13 C11 119.8(4) no
C5 C14 N10 121.9(3) no
C5 C14 C12 119.8(4) no
N10 C14 C12 118.3(3) yes
C3 N15 C17 121.5(3) yes
C3 N15 C18 121.1(4) yes
C17 N15 C18 117.4(4) yes
C6 N16 C19 121.0(4) yes
C6 N16 C20 122.9(3) yes
C19 N16 C20 115.8(4) yes
N15 C17 H17A 109.5 no
N15 C17 H17B 109.5 no
N15 C17 H17C 109.5 no
H17A C17 H17B 109.5 no
H17A C17 H17C 109.5 no
H17B C17 H17C 109.5 no
N15 C18 H18A 109.5 no
N15 C18 H18B 109.5 no
N15 C18 H18C 109.5 no
H18A C18 H18B 109.5 no
H18A C18 H18C 109.5 no
H18B C18 H18C 109.5 no
N16 C19 H19A 109.5 no
N16 C19 H19B 109.5 no
N16 C19 H19C 109.5 no
H19A C19 H19B 109.5 no
H19A C19 H19C 109.5 no
H19B C19 H19C 109.5 no
N16 C20 H20A 109.5 no
N16 C20 H20B 109.5 no
N16 C20 H20C 109.5 no
H20A C20 H20B 109.5 no
H20A C20 H20C 109.5 no
H20B C20 H20C 109.5 no
N10 C21 C22 111.9(4) yes
N10 C21 H21A 108.9 no
N10 C21 H21B 108.9 no
C22 C21 H21A 108.9 no
C22 C21 H21B 108.9 no
H21A C21 H21B 109.5 no
C21 C22 C23 111.7(4) yes
C21 C22 H22A 108.9 no
C21 C22 H22B 108.9 no
C23 C22 H22A 108.9 no
C23 C22 H22B 108.9 no
H22A C22 H22B 109.5 no
C22 C23 H23A 109.5 no
C22 C23 H23B 109.5 no
C22 C23 H23C 109.5 no
H23A C23 H23B 109.5 no
H23A C23 H23C 109.5 no
H23B C23 H23C 109.5 no

loop_
_geom_bond_atom_site_label_1
_geom_bond_atom_site_label_2
_geom_bond_site_symmetry_2
_geom_bond_distance
_geom_bond_publ_flag
C1 C2 . 1.351(6) yes
C1 C13 . 1.421(5) yes
C1 H1 . 1.000 no
C2 C3 . 1.421(7) yes
C2 H2 . 1.000 no
C3 C4 . 1.406(5) yes
C3 N15 . 1.358(5) no
C4 C11 . 1.391(5) yes
C4 H4 . 1.000 no
C5 C6 . 1.403(5) yes
C5 C14 . 1.389(5) yes
C5 H5 . 1.000 no
C6 C7 . 1.425(6) yes
C6 N16 . 1.356(5) no
C7 C8 . 1.345(5) yes
C7 H7 . 1.000 no
C8 C12 . 1.423(5) yes
C8 H8 . 1.000 no
C9 C12 . 1.382(5) yes
C9 C13 . 1.388(5) yes
C9 H9 . 1.000 no
N10 C11 . 1.391(4) yes
N10 C14 . 1.386(5) yes
N10 C21 . 1.498(6) no
C11 C13 . 1.419(6) yes
C12 C14 . 1.427(6) yes
N15 C17 . 1.466(5) no
N15 C18 . 1.452(7) no
N16 C19 . 1.449(6) no
N16 C20 . 1.472(5) no
C17 H17A . 1.020 no
C17 H17B . 1.020 no
C17 H17C . 1.020 no
C18 H18A . 1.020 no
C18 H18B . 1.020 no
C18 H18C . 1.020 no
C19 H19A . 1.020 no
C19 H19B . 1.020 no
C19 H19C . 1.020 no
C20 H20A . 1.020 no
C20 H20B . 1.020 no
C20 H20C . 1.020 no
C21 C22 . 1.530(8) no
C21 H21A . 1.020 no
C21 H21B . 1.020 no
C22 C23 . 1.501(8) no
C22 H22A . 1.020 no
C22 H22B . 1.020 no
C23 H23A . 1.020 no
C23 H23B . 1.020 no
C23 H23C . 1.020 no

loop_
_geom_contact_atom_site_label_1
_geom_contact_atom_site_label_2
_geom_contact_distance
_geom_contact_publ_flag
C1 C3 2.403(6) no
C1 C4 2.783(6) no
C1 C9 2.460(5) no
C1 C11 2.432(6) no
C2 C4 2.435(6) no
C2 C11 2.803(5) no
C2 C13 2.425(5) no
C2 N15 2.410(6) no
C2 C17 2.844(6) no
C3 C11 2.430(5) no
C3 C13 2.820(5) no
C3 C17 2.464(5) no
C3 C18 2.447(7) no
C4 N10 2.426(5) no
C4 C13 2.436(6) no
C4 N15 2.401(5) no
C4 C18 2.825(6) no
C4 C21 2.838(5) no
C5 C7 2.436(6) no
C5 C8 2.779(6) no
C5 N10 2.426(5) no
C5 C12 2.436(6) no
C5 N16 2.395(5) no
C5 C19 2.816(6) no
C5 C21 2.854(6) no
C6 C8 2.401(6) no
C6 C12 2.822(5) no
C6 C14 2.430(5) no
C6 C19 2.442(7) no
C6 C20 2.485(5) no
C7 C12 2.425(5) no
C7 C14 2.809(5) no
C7 N16 2.415(5) no
C7 C20 2.881(6) no
C8 C9 2.459(5) no
C8 C14 2.438(6) no
C9 N10 2.771(5) no
C9 C11 2.428(6) no
C9 C14 2.429(6) no
N10 C12 2.415(5) no
N10 C13 2.414(5) no
N10 C22 2.509(6) no
C11 C12 2.809(5) no
C11 C14 2.432(5) no
C11 C21 2.486(6) no
C12 C13 2.412(5) no
C13 C14 2.809(5) no
C14 C21 2.487(6) no
C17 C18 2.492(7) no
C19 C20 2.476(7) no
C21 C23 2.509(8) no

loop_
_geom_hbond_atom_site_label_D
_geom_hbond_atom_site_label_H
_geom_hbond_atom_site_label_A
_geom_hbond_site_symmetry_A
_geom_hbond_distance_DH
_geom_hbond_distance_HA
_geom_hbond_distance_DA
_geom_hbond_angle_DHA
_geom_hbond_publ_flag
C7 H7 I 1_555 1.00 3.097 4.077(4) 167 yes
C8 H8 I 2_555 1.00 3.080 3.977(4) 150 yes
C9 H9 I 2_555 1.00 3.098 3.991(4) 149 yes

loop_
_geom_torsion_atom_site_label_1
_geom_torsion_atom_site_label_2
_geom_torsion_atom_site_label_3
_geom_torsion_atom_site_label_4
_geom_torsion
_geom_torsion_publ_flag
C13 C1 C2 C3 -.6(7) no
C13 C1 C2 H2 179.4 no
H1 C1 C2 C3 179.4 no
H1 C1 C2 H2 -.6 no
C2 C1 C13 C9 -179.6(4) no
C2 C1 C13 C11 1.1(7) no
H1 C1 C13 C9 .4 no
H1 C1 C13 C11 -178.9 no
C1 C2 C3 C4 -.6(7) no
C1 C2 C3 N15 179.8(4) no
H2 C2 C3 C4 179.4 no
H2 C2 C3 N15 -.2 no
C2 C3 C4 C11 1.1(6) no
C2 C3 C4 H4 -178.9 no
N15 C3 C4 C11 -179.2(4) no
N15 C3 C4 H4 .8 no
C2 C3 N15 C17 -5.8(6) no
C2 C3 N15 C18 176.3(4) yes
C4 C3 N15 C17 174.6(4) no
C4 C3 N15 C18 -3.4(6) no
C3 C4 C11 N10 179.4(4) no
C3 C4 C11 C13 -.5(6) no
H4 C4 C11 N10 -.6 no
H4 C4 C11 C13 179.5 no
C14 C5 C6 C7 .2(6) no
C14 C5 C6 N16 -179.5(4) no
H5 C5 C6 C7 -179.8 no
H5 C5 C6 N16 .5 no
C6 C5 C14 N10 -178.1(4) no
C6 C5 C14 C12 1.9(6) no
H5 C5 C14 N10 1.9 no
H5 C5 C14 C12 -178.1 no
C5 C6 C7 C8 -1.9(6) no
C5 C6 C7 H7 178.1 no
N16 C6 C7 C8 177.8(4) no
N16 C6 C7 H7 -2.2 no
C5 C6 N16 C19 3.3(6) no
C5 C6 N16 C20 177.7(4) yes
C7 C6 N16 C19 -176.4(4) no
C7 C6 N16 C20 -1.9(6) no
C6 C7 C8 C12 1.5(7) no
C6 C7 C8 H8 -178.5 no
H7 C7 C8 C12 -178.5 no
H7 C7 C8 H8 1.5 no
C7 C8 C12 C9 -178.6(4) no
C7 C8 C12 C14 .6(6) no
H8 C8 C12 C9 1.4 no
H8 C8 C12 C14 -179.4 no
C13 C9 C12 C8 178.3(4) no
C13 C9 C12 C14 -.9(6) no
H9 C9 C12 C8 -1.7 no
H9 C9 C12 C14 179.1 no
C12 C9 C13 C1 -176.9(4) no
C12 C9 C13 C11 2.3(6) no
H9 C9 C13 C1 3.1 no
H9 C9 C13 C11 -177.7 no
C14 N10 C11 C4 175.7(4) no
C14 N10 C11 C13 -4.3(6) no
C21 N10 C11 C4 -4.0(6) no
C21 N10 C11 C13 176.0(4) no
C11 N10 C14 C5 -174.3(4) no
C11 N10 C14 C12 5.7(6) no
C21 N10 C14 C5 5.4(6) no
C21 N10 C14 C12 -174.6(4) no
C11 N10 C21 C22 89.9(5) yes
C11 N10 C21 H21A -30.5 no
C11 N10 C21 H21B -149.8 no
C14 N10 C21 C22 -89.8(5) no
C14 N10 C21 H21A 149.8 no
C14 N10 C21 H21B 30.6 no
C4 C11 C13 C1 -.6(6) no
C4 C11 C13 C9 -179.8(4) no
N10 C11 C13 C1 179.4(4) no
N10 C11 C13 C9 .2(6) no
C8 C12 C14 C5 -2.3(6) no
C8 C12 C14 N10 177.7(4) no
C9 C12 C14 C5 176.9(4) no
C9 C12 C14 N10 -3.1(6) no
C3 N15 C17 H17A 62.2 no
C3 N15 C17 H17B -57.8 no
C3 N15 C17 H17C -177.8 no
C18 N15 C17 H17A -119.8 no
C18 N15 C17 H17B 120.2 no
C18 N15 C17 H17C .2 no
C3 N15 C18 H18A -61.6 no
C3 N15 C18 H18B 58.4 no
C3 N15 C18 H18C 178.4 no
C17 N15 C18 H18A 120.4 no
C17 N15 C18 H18B -119.6 no
C17 N15 C18 H18C .4 no
C6 N16 C19 H19A -174.9 no
C6 N16 C19 H19B 65.1 no
C6 N16 C19 H19C -54.9 no
C20 N16 C19 H19A 10.3 no
C20 N16 C19 H19B -109.7 no
C20 N16 C19 H19C 130.3 no
C6 N16 C20 H20A -84.5 no
C6 N16 C20 H20B 155.5 no
C6 N16 C20 H20C 35.5 no
C19 N16 C20 H20A 90.2 no
C19 N16 C20 H20B -29.8 no
C19 N16 C20 H20C -149.8 no
N10 C21 C22 C23 -174.0(4) yes
N10 C21 C22 H22A 65.7 no
N10 C21 C22 H22B -53.7 no
H21A C21 C22 C23 -53.6 no
H21A C21 C22 H22A -174.0 no
H21A C21 C22 H22B 66.7 no
H21B C21 C22 C23 65.6 no
H21B C21 C22 H22A -54.7 no
H21B C21 C22 H22B -174.0 no
C21 C22 C23 H23A 180.0 no
C21 C22 C23 H23B -60.0 no
C21 C22 C23 H23C 60.0 no
H22A C22 C23 H23A -59.7 no
H22A C22 C23 H23B 60.3 no
H22A C22 C23 H23C -179.7 no
H22B C22 C23 H23A 59.7 no
H22B C22 C23 H23B 179.7 no
H22B C22 C23 H23C -60.3 no

loop_
_cod_related_entry_id
_cod_related_entry_database
_cod_related_entry_code
1 ChemSpider 21107301
